data_7152450
loop_
_publ_author_name
'Sasaki, Toshiyuki'
'Shizuki, Norie'
'Hiraishi, Eri'
'Hisaki, Ichiro'
'Tohnai, Norimitsu'
'Miyata, Mikiji'

_publ_section_title
;
 Construction of multi-component supramolecular architectures of bile
 acids and cinchona alkaloids through helical-pitch-synchronized
 crystallization.
;
_journal_issue 30
_journal_name_full 'Organic &amp; biomolecular chemistry'
_journal_page_first 5985
_journal_page_last 5992
_journal_paper_doi 10.1039/c2ob25072a
_journal_volume 10
_journal_year 2012
_chemical_formula_moiety 'C51 H77 N2 O8 '
_chemical_formula_sum 'C51 H77 N2 O8'
_chemical_formula_weight 846.18
_space_group_IT_number 4
_symmetry_cell_setting monoclinic
_symmetry_Int_Tables_number 4
_symmetry_space_group_name_Hall 'P 2yb'
_symmetry_space_group_name_H-M 'P 1 21 1'
_cell_angle_alpha 90.0000
_cell_angle_beta 95.8640(6)
_cell_angle_gamma 90.0000
_cell_formula_units_Z 2
_cell_length_a 15.1052(2)
_cell_length_b 6.53750(10)
_cell_length_c 23.8816(4)
_cell_measurement_reflns_used 34216
_cell_measurement_temperature 93.1
_cell_volume 2345.97(6)
_computing_cell_refinement HKL2000
_computing_data_collection Unknown
_computing_data_reduction HKL2000
_computing_publication_material 'CrystalStructure 3.8'
_computing_structure_refinement SHELXL
_computing_structure_solution SIR2004
_diffrn_measured_fraction_theta_full 0.795
_diffrn_measured_fraction_theta_max 0.795
_diffrn_measurement_device_type CCD
_diffrn_measurement_method \w
_diffrn_radiation_type synchrotron
_diffrn_radiation_wavelength 0.70000
_diffrn_reflns_av_R_equivalents 0.131
_diffrn_reflns_limit_h_max 21
_diffrn_reflns_limit_h_min 0
_diffrn_reflns_limit_k_max 8
_diffrn_reflns_limit_k_min 0
_diffrn_reflns_limit_l_max 31
_diffrn_reflns_limit_l_min -31
_diffrn_reflns_number 34216
_diffrn_reflns_theta_full 31.40
_diffrn_reflns_theta_max 31.40
_exptl_absorpt_coefficient_mu 0.000
_exptl_absorpt_correction_type none
_exptl_crystal_colour colorless
_exptl_crystal_density_diffrn 1.198
_exptl_crystal_density_method 'not measured'
_exptl_crystal_description block
_exptl_crystal_F_000 922.00
_exptl_crystal_size_max 0.08
_exptl_crystal_size_mid 0.05
_exptl_crystal_size_min 0.02
_refine_diff_density_max 0.61
_refine_diff_density_min -0.54
_refine_ls_extinction_method none
_refine_ls_goodness_of_fit_ref 1.900
_refine_ls_hydrogen_treatment refall
_refine_ls_number_parameters 551
_refine_ls_number_reflns 6941
_refine_ls_R_factor_gt 0.1076
_refine_ls_shift/su_max 0.1650
_refine_ls_structure_factor_coef Fsqd
_refine_ls_weighting_details 'w = 1/[\s^2^(Fo^2^)+(0.2000P)^2^+0.0000P] where P=(Fo^2^+2Fc^2^)/3'
_refine_ls_weighting_scheme calc
_refine_ls_wR_factor_ref 0.3477
_reflns_number_gt 6881
_reflns_number_total 6941
_reflns_threshold_expression F^2^>2.0\s(F^2^)
_cod_data_source_file c2ob25072a.txt
_cod_data_source_block '_HyoDCA_Cd'
_cod_original_formula_sum 'C51 H77 N2 O8 '
_cod_database_code 7152450

loop_
_symmetry_equiv_pos_site_id
_symmetry_equiv_pos_as_xyz
1 +X,+Y,+Z
2 -X,1/2+Y,-Z

loop_
_atom_site_label
_atom_site_type_symbol
_atom_site_fract_x
_atom_site_fract_y
_atom_site_fract_z
_atom_site_U_iso_or_equiv
_atom_site_adp_type
_atom_site_occupancy
_atom_site_symmetry_multiplicity
_atom_site_calc_flag
_atom_site_refinement_flags
O(1) O 0.54313(13) 0.5968(4) 0.43603(9) 0.0372(4) Uani 1.00 1 d .
O(2) O 0.59979(13) 1.3149(3) 0.52466(9) 0.0352(4) Uani 1.00 1 d .
O(3) O 1.10382(19) 0.4374(5) 0.90930(11) 0.0490(6) Uani 1.00 1 d .
O(4) O 1.1301(6) 0.7603(8) 0.8954(3) 0.131(3) Uani 1.00 1 d .
O(5) O 0.77999(15) 0.4034(3) 1.01470(10) 0.0388(4) Uani 1.00 1 d .
O(6) O 0.6328(10) 0.725(3) 0.7357(4) 0.238(9) Uani 1.00 1 d .
O(7) O 1.2598(7) 0.8328(14) 0.7214(10) 0.226(8) Uani 1.00 1 d .
O(8) O 1.0204(3) 1.0791(11) 0.8777(3) 0.110(2) Uani 1.00 1 d .
N(1) N 0.84389(16) 0.8381(4) 0.98420(10) 0.0369(5) Uani 1.00 1 d .
N(2) N 0.47508(17) 0.5365(5) 1.07481(13) 0.0425(5) Uani 1.00 1 d .
C(1) C 0.76848(18) 0.8152(5) 0.42021(11) 0.0346(5) Uani 1.00 1 d .
C(2) C 0.69613(17) 0.6551(5) 0.42438(12) 0.0349(5) Uani 1.00 1 d .
C(3) C 0.60621(17) 0.7564(4) 0.42673(11) 0.0337(5) Uani 1.00 1 d .
C(4) C 0.60824(16) 0.9143(4) 0.47339(11) 0.0317(5) Uani 1.00 1 d .
C(5) C 0.68405(15) 1.0709(4) 0.47119(11) 0.0313(5) Uani 1.00 1 d .
C(6) C 0.77561(16) 0.9666(4) 0.46946(11) 0.0308(4) Uani 1.00 1 d .
C(7) C 0.68612(15) 1.2223(4) 0.52175(12) 0.0324(5) Uani 1.00 1 d .
C(8) C 0.71459(17) 1.1209(4) 0.57739(12) 0.0335(5) Uani 1.00 1 d .
C(9) C 0.80479(16) 1.0160(4) 0.57674(11) 0.0303(4) Uani 1.00 1 d .
C(10) C 0.80198(15) 0.8611(4) 0.52769(10) 0.0285(4) Uani 1.00 1 d .
C(11) C 0.88653(17) 0.7285(4) 0.52942(11) 0.0323(5) Uani 1.00 1 d .
C(12) C 0.91119(16) 0.6323(4) 0.58764(11) 0.0314(4) Uani 1.00 1 d .
C(13) C 0.92137(15) 0.7939(4) 0.63385(11) 0.0301(4) Uani 1.00 1 d .
C(14) C 0.83139(16) 0.9065(5) 0.63183(11) 0.0323(5) Uani 1.00 1 d .
C(15) C 0.83746(17) 1.0377(5) 0.68490(12) 0.0376(6) Uani 1.00 1 d .
C(16) C 0.89433(19) 0.9047(6) 0.72881(11) 0.0419(7) Uani 1.00 1 d .
C(17) C 0.92984(15) 0.7216(5) 0.69611(11) 0.0333(5) Uani 1.00 1 d .
C(18) C 0.84600(17) 1.1269(5) 0.45692(12) 0.0372(5) Uani 1.00 1 d .
C(19) C 0.99829(16) 0.9415(5) 0.62485(13) 0.0360(5) Uani 1.00 1 d .
C(20) C 1.02219(18) 0.6509(5) 0.72265(12) 0.0357(5) Uani 1.00 1 d .
C(21) C 1.0579(2) 0.4667(7) 0.69347(13) 0.0435(7) Uani 1.00 1 d .
C(22) C 1.0188(2) 0.6100(5) 0.78576(13) 0.0397(6) Uani 1.00 1 d .
C(23) C 1.1101(2) 0.5465(8) 0.81572(15) 0.0520(9) Uani 1.00 1 d .
C(24) C 1.1148(2) 0.5853(7) 0.87846(18) 0.0511(8) Uani 1.00 1 d .
C(25) C 0.7493(2) 1.2043(6) 0.81561(16) 0.0516(8) Uani 1.00 1 d .
C(26) C 0.7394(2) 1.0684(6) 0.85577(16) 0.0458(7) Uani 1.00 1 d .
C(27) C 0.8126(2) 0.9420(5) 0.88371(12) 0.0372(5) Uani 1.00 1 d .
C(28) C 0.8391(2) 1.0160(5) 0.94476(13) 0.0413(6) Uani 1.00 1 d .
C(29) C 0.78921(19) 0.7128(5) 0.88608(11) 0.0349(5) Uani 1.00 1 d .
C(30) C 0.8732(2) 0.5940(6) 0.90903(14) 0.0415(6) Uani 1.00 1 d .
C(31) C 0.90912(17) 0.6852(6) 0.96642(13) 0.0398(6) Uani 1.00 1 d .
C(32) C 0.71739(17) 0.6770(5) 0.92656(12) 0.0360(5) Uani 1.00 1 d .
C(33) C 0.75145(17) 0.7521(4) 0.98571(11) 0.0324(5) Uani 1.00 1 d .
C(34) C 0.74744(17) 0.5915(4) 1.03265(11) 0.0335(5) Uani 1.00 1 d .
C(35) C 0.65373(17) 0.5738(5) 1.04843(11) 0.0335(5) Uani 1.00 1 d .
C(36) C 0.60191(19) 0.4115(5) 1.02954(12) 0.0372(5) Uani 1.00 1 d .
C(37) C 0.5126(2) 0.4003(5) 1.04448(15) 0.0412(6) Uani 1.00 1 d .
C(38) C 0.61609(17) 0.7254(4) 1.08122(11) 0.0332(5) Uani 1.00 1 d .
C(39) C 0.6626(2) 0.9026(5) 1.10352(12) 0.0385(5) Uani 1.00 1 d .
C(40) C 0.6241(2) 1.0427(6) 1.13507(14) 0.0443(6) Uani 1.00 1 d .
C(41) C 0.5350(2) 1.0149(6) 1.14743(18) 0.0501(7) Uani 1.00 1 d .
C(42) C 0.4879(2) 0.8488(6) 1.12681(15) 0.0459(7) Uani 1.00 1 d .
C(43) C 0.52687(18) 0.7008(5) 1.09447(12) 0.0379(5) Uani 1.00 1 d .
C(44) C 0.5896(5) 0.8185(13) 0.6893(3) 0.0844(18) Uani 1.00 1 d .
C(45) C 0.5598(10) 0.6515(18) 0.6512(3) 0.145(5) Uani 1.00 1 d .
C(46) C 0.5530(14) 0.469(3) 0.6889(12) 0.203(10) Uani 1.00 1 d .
C(47) C 0.5968(6) 0.5451(17) 0.7463(3) 0.098(2) Uani 1.00 1 d .
C(48) C 1.2289(5) 1.0231(15) 0.7377(12) 0.218(11) Uani 1.00 1 d .
C(49) C 1.2993(6) 1.1686(15) 0.7449(3) 0.095(2) Uani 1.00 1 d .
C(50) C 1.3711(7) 1.023(5) 0.7489(6) 0.181(12) Uani 1.00 1 d .
C(51) C 1.3447(8) 0.8223(18) 0.7240(5) 0.114(3) Uani 1.00 1 d .
H(1) H 0.4991 0.6450 0.4382 0.025 Uiso 1.00 1 c R
H(1A) H 0.8644 0.8833 1.0203 0.044 Uiso 1.00 1 c R
H(1B) H 0.7554 0.8906 0.3845 0.041 Uiso 1.00 1 c R
H(1C) H 0.8264 0.7442 0.4189 0.041 Uiso 1.00 1 c R
H(2) H 0.5756 1.4081 0.4902 0.078 Uiso 1.00 1 c R
H(2A) H 0.7110 0.5691 0.4583 0.042 Uiso 1.00 1 c R
H(2B) H 0.6940 0.5615 0.3910 0.042 Uiso 1.00 1 c R
H(3) H 0.5879 0.8243 0.3898 0.040 Uiso 1.00 1 c R
H(4A) H 0.6151 0.8420 0.5101 0.039 Uiso 1.00 1 c R
H(4B) H 0.5505 0.9864 0.4702 0.039 Uiso 1.00 1 c R
H(5) H 0.8280 0.3089 1.0314 0.099 Uiso 1.00 1 c R
H(5A) H 0.6714 1.1508 0.4359 0.038 Uiso 1.00 1 c R
H(7) H 0.7294 1.3313 0.5157 0.039 Uiso 1.00 1 c R
H(8A) H 0.6693 1.0165 0.5853 0.040 Uiso 1.00 1 c R
H(8B) H 0.7179 1.2233 0.6074 0.040 Uiso 1.00 1 c R
H(9) H 0.8506 1.1211 0.5710 0.036 Uiso 1.00 1 c R
H(10) H 0.7522 0.7631 0.5336 0.035 Uiso 1.00 1 c R
H(11A) H 0.8772 0.6164 0.5010 0.039 Uiso 1.00 1 c R
H(11B) H 0.9369 0.8119 0.5195 0.039 Uiso 1.00 1 c R
H(12A) H 0.8640 0.5325 0.5957 0.038 Uiso 1.00 1 c R
H(12B) H 0.9675 0.5535 0.5874 0.038 Uiso 1.00 1 c R
H(14) H 0.7848 0.7984 0.6361 0.038 Uiso 1.00 1 c R
H(15A) H 0.7773 1.0613 0.6970 0.046 Uiso 1.00 1 c R
H(15B) H 0.8663 1.1682 0.6790 0.046 Uiso 1.00 1 c R
H(16A) H 0.8577 0.8535 0.7580 0.051 Uiso 1.00 1 c R
H(16B) H 0.9444 0.9842 0.7470 0.051 Uiso 1.00 1 c R
H(17) H 0.8874 0.6031 0.6986 0.039 Uiso 1.00 1 c R
H(18A) H 0.8526 1.2260 0.4874 0.045 Uiso 1.00 1 c R
H(18B) H 0.8264 1.1945 0.4213 0.045 Uiso 1.00 1 c R
H(18C) H 0.9028 1.0569 0.4539 0.045 Uiso 1.00 1 c R
H(19A) H 1.0038 1.0422 0.6551 0.043 Uiso 1.00 1 c R
H(19B) H 0.9864 1.0086 0.5885 0.043 Uiso 1.00 1 c R
H(19C) H 1.0542 0.8626 0.6257 0.043 Uiso 1.00 1 c R
H(20) H 1.0647 0.7641 0.7190 0.043 Uiso 1.00 1 c R
H(21A) H 1.0592 0.4949 0.6533 0.054 Uiso 1.00 1 c R
H(21B) H 1.0188 0.3466 0.6975 0.054 Uiso 1.00 1 c R
H(21C) H 1.1180 0.4330 0.7103 0.054 Uiso 1.00 1 c R
H(22A) H 0.9749 0.4982 0.7905 0.048 Uiso 1.00 1 c R
H(22B) H 0.9977 0.7335 0.8037 0.048 Uiso 1.00 1 c R
H(23A) H 1.1209 0.3982 0.8088 0.062 Uiso 1.00 1 c R
H(23B) H 1.1578 0.6240 0.7995 0.062 Uiso 1.00 1 c R
H(25A) H 0.8058 1.2219 0.8020 0.064 Uiso 1.00 1 c R
H(25B) H 0.6994 1.2792 0.7994 0.064 Uiso 1.00 1 c R
H(26) H 0.6821 1.0514 0.8686 0.056 Uiso 1.00 1 c R
H(27) H 0.8656 0.9556 0.8621 0.044 Uiso 1.00 1 c R
H(28A) H 0.8974 1.0837 0.9467 0.051 Uiso 1.00 1 c R
H(28B) H 0.7944 1.1135 0.9554 0.051 Uiso 1.00 1 c R
H(29) H 0.7675 0.6613 0.8474 0.042 Uiso 1.00 1 c R
H(30A) H 0.9189 0.6023 0.8821 0.050 Uiso 1.00 1 c R
H(30B) H 0.8584 0.4458 0.9134 0.050 Uiso 1.00 1 c R
H(31A) H 0.9187 0.5733 0.9949 0.048 Uiso 1.00 1 c R
H(31B) H 0.9674 0.7511 0.9633 0.048 Uiso 1.00 1 c R
H(32A) H 0.6621 0.7501 0.9127 0.044 Uiso 1.00 1 c R
H(32B) H 0.7027 0.5276 0.9276 0.044 Uiso 1.00 1 c R
H(33) H 0.7122 0.8665 0.9952 0.039 Uiso 1.00 1 c R
H(34) H 0.7868 0.6367 1.0663 0.040 Uiso 1.00 1 c R
H(36) H 0.6245 0.3061 1.0072 0.044 Uiso 1.00 1 c R
H(37) H 0.4777 0.2838 1.0312 0.049 Uiso 1.00 1 c R
H(39) H 0.7226 0.9208 1.0965 0.045 Uiso 1.00 1 c R
H(40) H 0.6563 1.1580 1.1487 0.055 Uiso 1.00 1 c R
H(41) H 0.5093 1.1097 1.1706 0.060 Uiso 1.00 1 c R
H(42) H 0.4277 0.8316 1.1339 0.054 Uiso 1.00 1 c R
H(44A) H 0.6305 0.9111 0.6715 0.100 Uiso 1.00 1 c R
H(44B) H 0.5387 0.8949 0.7002 0.100 Uiso 1.00 1 c R
H(45A) H 0.6034 0.6299 0.6222 0.181 Uiso 1.00 1 c R
H(45B) H 0.5014 0.6776 0.6315 0.181 Uiso 1.00 1 c R
H(46A) H 0.5966 0.3483 0.6748 0.228 Uiso 1.00 1 c R
H(46B) H 0.4974 0.4075 0.6887 0.228 Uiso 1.00 1 c R
H(47A) H 0.5490 0.5604 0.7701 0.117 Uiso 1.00 1 c R
H(47B) H 0.6421 0.4474 0.7635 0.117 Uiso 1.00 1 c R
H(48A) H 1.1985 1.0041 0.7705 0.215 Uiso 1.00 1 c R
H(48B) H 1.1817 1.0734 0.7059 0.215 Uiso 1.00 1 c R
H(49A) H 1.3040 1.2579 0.7114 0.117 Uiso 1.00 1 c R
H(49B) H 1.2976 1.2496 0.7785 0.117 Uiso 1.00 1 c R
H(50A) H 1.3966 1.0130 0.7909 0.199 Uiso 1.00 1 c R
H(50B) H 1.4241 1.0806 0.7305 0.199 Uiso 1.00 1 c R
H(51A) H 1.3747 0.7983 0.6921 0.160 Uiso 1.00 1 c R
H(51B) H 1.3676 0.7149 0.7549 0.160 Uiso 1.00 1 c R

loop_
_atom_site_aniso_label
_atom_site_aniso_U_11
_atom_site_aniso_U_22
_atom_site_aniso_U_33
_atom_site_aniso_U_12
_atom_site_aniso_U_13
_atom_site_aniso_U_23
O(1) 0.0239(7) 0.0309(10) 0.0565(10) -0.0041(8) 0.0025(6) -0.0004(8)
O(2) 0.0219(7) 0.0306(10) 0.0531(10) 0.0070(8) 0.0040(6) 0.0011(8)
O(3) 0.0473(12) 0.0495(16) 0.0487(10) 0.0058(12) -0.0023(8) 0.0042(10)
O(4) 0.218(7) 0.040(2) 0.113(3) -0.017(3) -0.086(4) 0.002(2)
O(5) 0.0332(9) 0.0257(9) 0.0579(11) 0.0045(8) 0.0061(7) -0.0026(8)
O(6) 0.274(14) 0.275(19) 0.149(7) -0.210(15) -0.063(8) 0.033(10)
O(7) 0.119(7) 0.058(4) 0.50(2) -0.025(4) 0.045(10) -0.041(9)
O(8) 0.060(2) 0.077(3) 0.193(6) -0.021(2) 0.016(2) -0.024(4)
N(1) 0.0309(10) 0.0348(12) 0.0458(10) -0.0080(10) 0.0072(7) -0.0041(9)
N(2) 0.0284(10) 0.0384(14) 0.0612(13) -0.0013(11) 0.0064(8) -0.0015(11)
C(1) 0.0297(10) 0.0328(12) 0.0425(10) -0.0010(11) 0.0092(7) 0.0041(9)
C(2) 0.0257(10) 0.0315(12) 0.0475(11) -0.0014(10) 0.0040(7) 0.0000(9)
C(3) 0.0255(10) 0.0307(12) 0.0446(11) -0.0015(10) 0.0027(7) 0.0012(9)
C(4) 0.0210(9) 0.0280(12) 0.0461(10) -0.0024(9) 0.0047(7) 0.0006(9)
C(5) 0.0181(8) 0.0274(12) 0.0488(11) -0.0003(9) 0.0053(7) 0.0043(9)
C(6) 0.0199(8) 0.0278(11) 0.0450(11) -0.0007(9) 0.0051(7) 0.0026(8)
C(7) 0.0188(9) 0.0240(11) 0.0550(12) 0.0015(8) 0.0059(7) 0.0027(9)
C(8) 0.0224(9) 0.0281(12) 0.0505(12) 0.0036(9) 0.0070(7) -0.0008(9)
C(9) 0.0202(9) 0.0252(10) 0.0461(11) 0.0037(8) 0.0057(7) -0.0049(8)
C(10) 0.0208(9) 0.0253(11) 0.0403(10) 0.0004(8) 0.0070(7) 0.0015(7)
C(11) 0.0245(9) 0.0298(12) 0.0430(10) 0.0006(10) 0.0062(7) -0.0009(9)
C(12) 0.0216(8) 0.0279(12) 0.0445(10) 0.0023(9) 0.0019(7) 0.0007(8)
C(13) 0.0179(8) 0.0272(11) 0.0452(11) 0.0040(8) 0.0032(6) -0.0022(8)
C(14) 0.0199(9) 0.0307(12) 0.0468(11) 0.0064(9) 0.0049(7) -0.0023(9)
C(15) 0.0240(9) 0.0422(16) 0.0462(11) 0.0096(11) 0.0023(8) -0.0057(10)
C(16) 0.0295(11) 0.0530(19) 0.0422(11) 0.0129(13) -0.0003(8) -0.0068(12)
C(17) 0.0211(9) 0.0353(13) 0.0435(11) 0.0029(10) 0.0029(7) -0.0004(9)
C(18) 0.0246(9) 0.0375(15) 0.0506(12) -0.0061(10) 0.0095(8) 0.0054(10)
C(19) 0.0199(9) 0.0319(13) 0.0565(13) 0.0021(9) 0.0048(8) -0.0034(10)
C(20) 0.0255(10) 0.0346(13) 0.0467(12) 0.0039(10) 0.0027(8) 0.0012(9)
C(21) 0.0325(11) 0.0495(18) 0.0481(13) 0.0122(14) 0.0030(9) 0.0003(12)
C(22) 0.0332(11) 0.0369(15) 0.0490(13) 0.0043(12) 0.0038(8) -0.0020(11)
C(23) 0.0352(13) 0.062(2) 0.0566(16) 0.0079(16) -0.0039(10) 0.0111(16)
C(24) 0.0462(16) 0.0369(16) 0.0652(19) 0.0053(15) -0.0185(13) -0.0031(14)
C(25) 0.058(2) 0.0370(17) 0.0603(17) 0.0095(16) 0.0077(13) 0.0052(13)
C(26) 0.0334(12) 0.0388(17) 0.0658(17) 0.0060(13) 0.0073(10) 0.0026(13)
C(27) 0.0312(11) 0.0351(14) 0.0456(12) 0.0012(11) 0.0054(8) -0.0000(10)
C(28) 0.0403(13) 0.0331(14) 0.0519(14) -0.0084(12) 0.0111(10) -0.0005(11)
C(29) 0.0307(11) 0.0336(13) 0.0404(11) 0.0013(10) 0.0040(8) -0.0053(9)
C(30) 0.0338(11) 0.0384(15) 0.0524(13) 0.0100(13) 0.0058(9) -0.0010(11)
C(31) 0.0213(9) 0.0451(17) 0.0529(13) -0.0004(11) 0.0030(8) 0.0005(11)
C(32) 0.0231(9) 0.0326(13) 0.0517(13) -0.0006(10) 0.0008(8) -0.0038(10)
C(33) 0.0280(10) 0.0288(12) 0.0405(10) -0.0006(10) 0.0037(7) -0.0051(8)
C(34) 0.0260(10) 0.0267(11) 0.0484(12) 0.0019(10) 0.0066(7) -0.0040(9)
C(35) 0.0276(10) 0.0311(13) 0.0413(11) -0.0004(10) 0.0017(7) -0.0017(9)
C(36) 0.0293(11) 0.0341(14) 0.0481(12) -0.0036(11) 0.0037(8) -0.0046(10)
C(37) 0.0290(11) 0.0342(14) 0.0606(14) -0.0031(12) 0.0049(9) 0.0007(12)
C(38) 0.0272(10) 0.0299(12) 0.0427(10) 0.0004(10) 0.0039(7) -0.0053(9)
C(39) 0.0352(12) 0.0323(13) 0.0481(12) -0.0016(11) 0.0040(9) -0.0048(10)
C(40) 0.0455(14) 0.0372(16) 0.0517(13) -0.0026(13) 0.0121(10) -0.0073(11)
C(41) 0.0439(15) 0.0402(18) 0.0681(18) 0.0097(15) 0.0147(13) -0.0051(14)
C(42) 0.0334(12) 0.0472(19) 0.0587(16) 0.0033(14) 0.0120(10) -0.0019(14)
C(43) 0.0277(10) 0.0349(14) 0.0515(12) 0.0004(11) 0.0060(8) -0.0020(11)
C(44) 0.073(3) 0.075(4) 0.103(4) -0.024(3) 0.001(2) 0.008(3)
C(45) 0.237(13) 0.106(7) 0.077(3) -0.094(9) -0.044(5) 0.009(4)
C(46) 0.197(18) 0.113(11) 0.28(2) -0.088(13) -0.048(16) -0.011(13)
C(47) 0.105(5) 0.096(6) 0.094(4) -0.008(4) 0.012(3) 0.041(4)
C(48) 0.044(3) 0.051(4) 0.56(3) 0.004(3) 0.043(8) -0.018(11)
C(49) 0.098(4) 0.074(4) 0.107(4) -0.011(4) -0.014(3) -0.011(4)
C(50) 0.080(5) 0.30(3) 0.160(10) -0.010(12) -0.004(5) -0.076(18)
C(51) 0.128(8) 0.088(6) 0.134(7) 0.043(6) 0.056(6) 0.039(5)

loop_
_atom_type_symbol
_atom_type_description
_atom_type_scat_dispersion_real
_atom_type_scat_dispersion_imag
_atom_type_scat_source
C C 0.000 0.000
;
International Tables for Crystallography
(1992, Vol. C, Tables 4.2.6.8 and 6.1.1.4)
;
H H 0.000 0.000
;
International Tables for Crystallography
(1992, Vol. C, Table 6.1.1.4)
;
N N 0.000 0.000
;
International Tables for Crystallography
(1992, Vol. C, Tables 4.2.6.8 and 6.1.1.4)
;
O O 0.000 0.000
;
International Tables for Crystallography
(1992, Vol. C, Tables 4.2.6.8 and 6.1.1.4)
;

loop_
_geom_angle_atom_site_label_1
_geom_angle_atom_site_label_2
_geom_angle_atom_site_label_3
_geom_angle
_geom_angle_publ_flag
C(44) O(6) C(47) 112.2(11) yes
C(48) O(7) C(51) 113.3(10) yes
C(28) N(1) C(31) 109.4(2) yes
C(28) N(1) C(33) 108.6(2) yes
C(31) N(1) C(33) 113.3(2) yes
C(37) N(2) C(43) 116.9(2) yes
C(2) C(1) C(6) 112.8(2) yes
C(1) C(2) C(3) 110.7(2) yes
O(1) C(3) C(2) 107.3(2) yes
O(1) C(3) C(4) 110.0(2) yes
C(2) C(3) C(4) 111.9(2) yes
C(3) C(4) C(5) 112.7(2) yes
C(4) C(5) C(6) 112.2(2) yes
C(4) C(5) C(7) 110.6(2) yes
C(6) C(5) C(7) 110.70(19) yes
C(1) C(6) C(5) 108.2(2) yes
C(1) C(6) C(10) 112.9(2) yes
C(1) C(6) C(18) 106.6(2) yes
C(5) C(6) C(10) 108.5(2) yes
C(5) C(6) C(18) 109.9(2) yes
C(10) C(6) C(18) 110.69(19) yes
O(2) C(7) C(5) 110.87(19) yes
O(2) C(7) C(8) 108.6(2) yes
C(5) C(7) C(8) 112.6(2) yes
C(7) C(8) C(9) 111.3(2) yes
C(8) C(9) C(10) 110.28(19) yes
C(8) C(9) C(14) 111.2(2) yes
C(10) C(9) C(14) 109.5(2) yes
C(6) C(10) C(9) 111.7(2) yes
C(6) C(10) C(11) 114.0(2) yes
C(9) C(10) C(11) 112.94(19) yes
C(10) C(11) C(12) 112.2(2) yes
C(11) C(12) C(13) 111.6(2) yes
C(12) C(13) C(14) 106.55(19) yes
C(12) C(13) C(17) 118.3(2) yes
C(12) C(13) C(19) 110.8(2) yes
C(14) C(13) C(17) 99.3(2) yes
C(14) C(13) C(19) 111.8(2) yes
C(17) C(13) C(19) 109.5(2) yes
C(9) C(14) C(13) 114.0(2) yes
C(9) C(14) C(15) 116.4(2) yes
C(13) C(14) C(15) 105.3(2) yes
C(14) C(15) C(16) 103.2(2) yes
C(15) C(16) C(17) 106.7(2) yes
C(13) C(17) C(16) 104.3(2) yes
C(13) C(17) C(20) 117.8(2) yes
C(16) C(17) C(20) 111.6(2) yes
C(17) C(20) C(21) 113.5(2) yes
C(17) C(20) C(22) 109.6(2) yes
C(21) C(20) C(22) 111.2(2) yes
C(20) C(22) C(23) 112.5(2) yes
C(22) C(23) C(24) 111.2(3) yes
O(3) C(24) O(4) 124.4(5) yes
O(3) C(24) C(23) 117.5(4) yes
O(4) C(24) C(23) 118.1(5) yes
C(25) C(26) C(27) 124.3(3) yes
C(26) C(27) C(28) 111.0(2) yes
C(26) C(27) C(29) 113.2(2) yes
C(28) C(27) C(29) 107.9(2) yes
N(1) C(28) C(27) 110.0(2) yes
C(27) C(29) C(30) 108.6(2) yes
C(27) C(29) C(32) 110.4(2) yes
C(30) C(29) C(32) 107.9(2) yes
C(29) C(30) C(31) 108.9(2) yes
N(1) C(31) C(30) 109.2(2) yes
C(29) C(32) C(33) 109.7(2) yes
N(1) C(33) C(32) 108.7(2) yes
N(1) C(33) C(34) 112.1(2) yes
C(32) C(33) C(34) 114.6(2) yes
O(5) C(34) C(33) 109.4(2) yes
O(5) C(34) C(35) 112.1(2) yes
C(33) C(34) C(35) 110.0(2) yes
C(34) C(35) C(36) 119.9(2) yes
C(34) C(35) C(38) 121.7(2) yes
C(36) C(35) C(38) 118.4(2) yes
C(35) C(36) C(37) 118.7(3) yes
N(2) C(37) C(36) 125.0(3) yes
C(35) C(38) C(39) 124.2(2) yes
C(35) C(38) C(43) 119.1(2) yes
C(39) C(38) C(43) 116.7(2) yes
C(38) C(39) C(40) 122.2(2) yes
C(39) C(40) C(41) 120.0(3) yes
C(40) C(41) C(42) 119.9(3) yes
C(41) C(42) C(43) 121.0(3) yes
N(2) C(43) C(38) 121.8(2) yes
N(2) C(43) C(42) 117.9(2) yes
C(38) C(43) C(42) 120.2(3) yes
O(6) C(44) C(45) 105.2(10) yes
C(44) C(45) C(46) 104.7(11) yes
C(45) C(46) C(47) 103.3(13) yes
O(6) C(47) C(46) 105.0(11) yes
O(7) C(48) C(49) 111.2(9) yes
C(48) C(49) C(50) 96.5(13) yes
C(49) C(50) C(51) 113.0(11) yes
O(7) C(51) C(50) 101.5(11) yes
C(3) O(1) H(1) 108.3 no
C(7) O(2) H(2) 116.4 no
C(34) O(5) H(5) 132.6 no
C(28) N(1) H(1A) 109.0 no
C(31) N(1) H(1A) 107.9 no
C(33) N(1) H(1A) 108.5 no
C(2) C(1) H(1B) 108.5 no
C(2) C(1) H(1C) 108.7 no
C(6) C(1) H(1B) 109.5 no
C(6) C(1) H(1C) 109.5 no
H(1B) C(1) H(1C) 107.7 no
C(1) C(2) H(2A) 109.8 no
C(1) C(2) H(2B) 109.4 no
C(3) C(2) H(2A) 110.2 no
C(3) C(2) H(2B) 109.8 no
H(2A) C(2) H(2B) 106.8 no
O(1) C(3) H(3) 109.2 no
C(2) C(3) H(3) 109.2 no
C(4) C(3) H(3) 109.2 no
C(3) C(4) H(4A) 108.5 no
C(3) C(4) H(4B) 108.5 no
C(5) C(4) H(4A) 109.6 no
C(5) C(4) H(4B) 109.5 no
H(4A) C(4) H(4B) 107.9 no
C(4) C(5) H(5A) 107.4 no
C(6) C(5) H(5A) 107.7 no
C(7) C(5) H(5A) 108.1 no
O(2) C(7) H(7) 108.6 no
C(5) C(7) H(7) 107.8 no
C(8) C(7) H(7) 108.2 no
C(7) C(8) H(8A) 109.2 no
C(7) C(8) H(8B) 109.5 no
C(9) C(8) H(8A) 108.9 no
C(9) C(8) H(8B) 109.6 no
H(8A) C(8) H(8B) 108.3 no
C(8) C(9) H(9) 108.9 no
C(10) C(9) H(9) 108.3 no
C(14) C(9) H(9) 108.6 no
C(6) C(10) H(10) 106.2 no
C(9) C(10) H(10) 105.8 no
C(11) C(10) H(10) 105.4 no
C(10) C(11) H(11A) 109.6 no
C(10) C(11) H(11B) 109.9 no
C(12) C(11) H(11A) 108.6 no
C(12) C(11) H(11B) 108.8 no
H(11A) C(11) H(11B) 107.6 no
C(11) C(12) H(12A) 109.3 no
C(11) C(12) H(12B) 109.6 no
C(13) C(12) H(12A) 109.5 no
C(13) C(12) H(12B) 109.8 no
H(12A) C(12) H(12B) 106.8 no
C(9) C(14) H(14) 107.0 no
C(13) C(14) H(14) 106.5 no
C(15) C(14) H(14) 107.1 no
C(14) C(15) H(15A) 110.5 no
C(14) C(15) H(15B) 111.2 no
C(16) C(15) H(15A) 110.4 no
C(16) C(15) H(15B) 111.3 no
H(15A) C(15) H(15B) 110.0 no
C(15) C(16) H(16A) 110.7 no
C(15) C(16) H(16B) 110.5 no
C(17) C(16) H(16A) 109.9 no
C(17) C(16) H(16B) 109.9 no
H(16A) C(16) H(16B) 109.0 no
C(13) C(17) H(17) 107.4 no
C(16) C(17) H(17) 107.9 no
C(20) C(17) H(17) 107.4 no
C(6) C(18) H(18A) 109.1 no
C(6) C(18) H(18B) 108.8 no
C(6) C(18) H(18C) 108.8 no
H(18A) C(18) H(18B) 110.5 no
H(18A) C(18) H(18C) 110.0 no
H(18B) C(18) H(18C) 109.6 no
C(13) C(19) H(19A) 109.2 no
C(13) C(19) H(19B) 109.4 no
C(13) C(19) H(19C) 109.0 no
H(19A) C(19) H(19B) 110.5 no
H(19A) C(19) H(19C) 109.3 no
H(19B) C(19) H(19C) 109.4 no
C(17) C(20) H(20) 107.9 no
C(21) C(20) H(20) 106.8 no
C(22) C(20) H(20) 107.6 no
C(20) C(21) H(21A) 110.2 no
C(20) C(21) H(21B) 109.8 no
C(20) C(21) H(21C) 110.4 no
H(21A) C(21) H(21B) 108.4 no
H(21A) C(21) H(21C) 109.6 no
H(21B) C(21) H(21C) 108.5 no
C(20) C(22) H(22A) 109.1 no
C(20) C(22) H(22B) 109.3 no
C(23) C(22) H(22A) 108.7 no
C(23) C(22) H(22B) 109.4 no
H(22A) C(22) H(22B) 107.6 no
C(22) C(23) H(23A) 109.7 no
C(22) C(23) H(23B) 109.4 no
C(24) C(23) H(23A) 109.5 no
C(24) C(23) H(23B) 109.8 no
H(23A) C(23) H(23B) 107.2 no
C(26) C(25) H(25A) 120.0 no
C(26) C(25) H(25B) 119.8 no
H(25A) C(25) H(25B) 120.1 no
C(25) C(26) H(26) 118.9 no
C(27) C(26) H(26) 116.7 no
C(26) C(27) H(27) 108.5 no
C(28) C(27) H(27) 108.4 no
C(29) C(27) H(27) 107.7 no
N(1) C(28) H(28A) 109.6 no
N(1) C(28) H(28B) 109.5 no
C(27) C(28) H(28A) 109.2 no
C(27) C(28) H(28B) 109.1 no
H(28A) C(28) H(28B) 109.4 no
C(27) C(29) H(29) 110.3 no
C(30) C(29) H(29) 109.7 no
C(32) C(29) H(29) 109.9 no
C(29) C(30) H(30A) 110.2 no
C(29) C(30) H(30B) 109.8 no
C(31) C(30) H(30A) 110.5 no
C(31) C(30) H(30B) 110.1 no
H(30A) C(30) H(30B) 107.3 no
N(1) C(31) H(31A) 110.4 no
N(1) C(31) H(31B) 110.3 no
C(30) C(31) H(31A) 109.6 no
C(30) C(31) H(31B) 109.7 no
H(31A) C(31) H(31B) 107.6 no
C(29) C(32) H(32A) 109.9 no
C(29) C(32) H(32B) 109.6 no
C(33) C(32) H(32A) 110.2 no
C(33) C(32) H(32B) 110.1 no
H(32A) C(32) H(32B) 107.3 no
N(1) C(33) H(33) 107.5 no
C(32) C(33) H(33) 107.4 no
C(34) C(33) H(33) 106.1 no
O(5) C(34) H(34) 107.9 no
C(33) C(34) H(34) 108.7 no
C(35) C(34) H(34) 108.7 no
C(35) C(36) H(36) 121.2 no
C(37) C(36) H(36) 120.1 no
N(2) C(37) H(37) 117.8 no
C(36) C(37) H(37) 117.2 no
C(38) C(39) H(39) 118.7 no
C(40) C(39) H(39) 119.1 no
C(39) C(40) H(40) 120.1 no
C(41) C(40) H(40) 120.0 no
C(40) C(41) H(41) 119.7 no
C(42) C(41) H(41) 120.4 no
C(41) C(42) H(42) 120.3 no
C(43) C(42) H(42) 118.7 no
O(6) C(44) H(44A) 110.6 no
O(6) C(44) H(44B) 109.6 no
C(45) C(44) H(44A) 110.8 no
C(45) C(44) H(44B) 110.4 no
H(44A) C(44) H(44B) 110.2 no
C(44) C(45) H(45A) 110.4 no
C(44) C(45) H(45B) 112.1 no
C(46) C(45) H(45A) 112.8 no
C(46) C(45) H(45B) 108.3 no
H(45A) C(45) H(45B) 108.5 no
C(45) C(46) H(46A) 107.8 no
C(45) C(46) H(46B) 117.3 no
C(47) C(46) H(46A) 106.7 no
C(47) C(46) H(46B) 116.6 no
H(46A) C(46) H(46B) 104.6 no
O(6) C(47) H(47A) 111.4 no
O(6) C(47) H(47B) 111.7 no
C(46) C(47) H(47A) 106.1 no
C(46) C(47) H(47B) 112.0 no
H(47A) C(47) H(47B) 110.3 no
O(7) C(48) H(48A) 108.2 no
O(7) C(48) H(48B) 107.6 no
C(49) C(48) H(48A) 113.7 no
C(49) C(48) H(48B) 109.0 no
H(48A) C(48) H(48B) 106.8 no
C(48) C(49) H(49A) 114.1 no
C(48) C(49) H(49B) 112.6 no
C(50) C(49) H(49A) 109.0 no
C(50) C(49) H(49B) 113.1 no
H(49A) C(49) H(49B) 110.9 no
C(49) C(50) H(50A) 107.9 no
C(49) C(50) H(50B) 110.0 no
C(51) C(50) H(50A) 113.1 no
C(51) C(50) H(50B) 110.3 no
H(50A) C(50) H(50B) 101.9 no
O(7) C(51) H(51A) 122.3 no
O(7) C(51) H(51B) 109.0 no
C(50) C(51) H(51A) 110.0 no
C(50) C(51) H(51B) 104.8 no
H(51A) C(51) H(51B) 107.8 no

loop_
_geom_bond_atom_site_label_1
_geom_bond_atom_site_label_2
_geom_bond_distance
_geom_bond_publ_flag
O(1) C(3) 1.446(3) yes
O(2) C(7) 1.446(3) yes
O(3) C(24) 1.237(5) yes
O(4) C(24) 1.227(7) yes
O(5) C(34) 1.407(3) yes
O(6) C(44) 1.370(16) yes
O(6) C(47) 1.33(2) yes
O(7) C(48) 1.397(18) yes
O(7) C(51) 1.279(17) yes
N(1) C(28) 1.494(4) yes
N(1) C(31) 1.495(4) yes
N(1) C(33) 1.509(3) yes
N(2) C(37) 1.313(4) yes
N(2) C(43) 1.382(4) yes
C(1) C(2) 1.524(4) yes
C(1) C(6) 1.532(4) yes
C(2) C(3) 1.517(3) yes
C(3) C(4) 1.517(4) yes
C(4) C(5) 1.541(3) yes
C(5) C(6) 1.546(3) yes
C(5) C(7) 1.559(4) yes
C(6) C(10) 1.567(3) yes
C(6) C(18) 1.544(4) yes
C(7) C(8) 1.508(4) yes
C(8) C(9) 1.527(3) yes
C(9) C(10) 1.546(3) yes
C(9) C(14) 1.515(3) yes
C(10) C(11) 1.541(3) yes
C(11) C(12) 1.537(3) yes
C(12) C(13) 1.524(3) yes
C(13) C(14) 1.542(3) yes
C(13) C(17) 1.553(3) yes
C(13) C(19) 1.542(3) yes
C(14) C(15) 1.525(4) yes
C(15) C(16) 1.553(4) yes
C(16) C(17) 1.554(4) yes
C(17) C(20) 1.543(3) yes
C(20) C(21) 1.518(5) yes
C(20) C(22) 1.537(4) yes
C(22) C(23) 1.545(4) yes
C(23) C(24) 1.514(5) yes
C(25) C(26) 1.327(5) yes
C(26) C(27) 1.484(4) yes
C(27) C(28) 1.549(4) yes
C(27) C(29) 1.542(4) yes
C(29) C(30) 1.540(4) yes
C(29) C(32) 1.543(4) yes
C(30) C(31) 1.541(4) yes
C(32) C(33) 1.534(3) yes
C(33) C(34) 1.542(4) yes
C(34) C(35) 1.506(3) yes
C(35) C(36) 1.367(4) yes
C(35) C(38) 1.417(4) yes
C(36) C(37) 1.432(4) yes
C(38) C(39) 1.430(4) yes
C(38) C(43) 1.425(3) yes
C(39) C(40) 1.354(5) yes
C(40) C(41) 1.419(5) yes
C(41) C(42) 1.363(5) yes
C(42) C(43) 1.404(5) yes
C(44) C(45) 1.463(13) yes
C(45) C(46) 1.50(2) yes
C(46) C(47) 1.54(2) yes
C(48) C(49) 1.423(13) yes
C(49) C(50) 1.44(2) yes
C(50) C(51) 1.48(3) yes
O(1) H(1) 0.743 no
O(2) H(2) 1.058 no
O(5) H(5) 1.004 no
N(1) H(1A) 0.934 no
C(1) H(1B) 0.988 no
C(1) H(1C) 0.993 no
C(2) H(2A) 0.993 no
C(2) H(2B) 1.003 no
C(3) H(3) 1.000 no
C(4) H(4A) 0.991 no
C(4) H(4B) 0.988 no
C(5) H(5A) 0.994 no
C(7) H(7) 0.987 no
C(8) H(8A) 0.998 no
C(8) H(8B) 0.978 no
C(9) H(9) 0.995 no
C(10) H(10) 1.008 no
C(11) H(11A) 0.999 no
C(11) H(11B) 0.984 no
C(12) H(12A) 0.999 no
C(12) H(12B) 0.995 no
C(14) H(14) 1.010 no
C(15) H(15A) 0.994 no
C(15) H(15B) 0.975 no
C(16) H(16A) 0.992 no
C(16) H(16B) 0.982 no
C(17) H(17) 1.011 no
C(18) H(18A) 0.972 no
C(18) H(18B) 0.977 no
C(18) H(18C) 0.982 no
C(19) H(19A) 0.975 no
C(19) H(19B) 0.972 no
C(19) H(19C) 0.988 no
C(20) H(20) 0.989 no
C(21) H(21A) 0.980 no
C(21) H(21B) 0.993 no
C(21) H(21C) 0.979 no
C(22) H(22A) 1.001 no
C(22) H(22B) 0.982 no
C(23) H(23A) 0.999 no
C(23) H(23B) 0.991 no
C(25) H(25A) 0.951 no
C(25) H(25B) 0.948 no
C(26) H(26) 0.953 no
C(27) H(27) 0.999 no
C(28) H(28A) 0.983 no
C(28) H(28B) 0.981 no
C(29) H(29) 1.006 no
C(30) H(30A) 0.990 no
C(30) H(30B) 1.002 no
C(31) H(31A) 0.999 no
C(31) H(31B) 0.990 no
C(32) H(32A) 0.989 no
C(32) H(32B) 1.002 no
C(33) H(33) 0.995 no
C(34) H(34) 0.994 no
C(36) H(36) 0.956 no
C(37) H(37) 0.962 no
C(39) H(39) 0.946 no
C(40) H(40) 0.937 no
C(41) H(41) 0.941 no
C(42) H(42) 0.948 no
C(44) H(44A) 0.991 no
C(44) H(44B) 0.974 no
C(45) H(45A) 1.012 no
C(45) H(45B) 0.971 no
C(46) H(46A) 1.105 no
C(46) H(46B) 0.932 no
C(47) H(47A) 0.968 no
C(47) H(47B) 0.994 no
C(48) H(48A) 0.958 no
C(48) H(48B) 1.040 no
C(49) H(49A) 0.998 no
C(49) H(49B) 0.966 no
C(50) H(50A) 1.039 no
C(50) H(50B) 1.025 no
C(51) H(51A) 0.941 no
C(51) H(51B) 1.050 no

loop_
_geom_contact_atom_site_label_1
_geom_contact_atom_site_label_2
_geom_contact_distance
_geom_contact_site_symmetry_2
O(1) O(2) 2.870(3) 1_545
O(1) O(2) 2.827(3) 2_646
O(1) C(4) 3.513(3) 2_646
O(2) O(1) 2.870(3) 1_565
O(2) O(1) 2.827(3) 2_656
O(2) C(3) 3.452(3) 2_656
O(2) C(4) 3.214(3) 2_656
O(3) O(8) 2.730(7) 1_545
O(3) N(1) 2.665(3) 2_747
O(3) C(28) 3.541(4) 2_747
O(3) C(31) 3.418(4) 2_747
O(3) C(33) 3.378(3) 2_747
O(3) C(34) 3.384(4) 2_747
O(3) C(39) 3.579(4) 2_747
O(4) O(5) 2.595(7) 2_757
O(4) O(8) 2.669(9) .
O(4) C(34) 3.227(7) 2_757
O(5) O(4) 2.595(7) 2_747
O(5) C(24) 3.540(4) 2_747
O(5) C(28) 3.210(4) 1_545
O(8) O(3) 2.730(7) 1_565
O(8) O(4) 2.669(9) .
O(8) C(24) 3.528(8) .
O(8) C(27) 3.281(6) .
O(8) C(28) 3.337(7) .
N(1) O(3) 2.665(3) 2_757
C(3) O(2) 3.452(3) 2_646
C(4) O(1) 3.513(3) 2_656
C(4) O(2) 3.214(3) 2_646
C(24) O(5) 3.540(4) 2_757
C(24) O(8) 3.528(8) .
C(24) C(39) 3.552(5) 2_747
C(25) C(47) 3.497(11) 1_565
C(27) O(8) 3.281(6) .
C(28) O(3) 3.541(4) 2_757
C(28) O(5) 3.210(4) 1_565
C(28) O(8) 3.337(7) .
C(31) O(3) 3.418(4) 2_757
C(33) O(3) 3.378(3) 2_757
C(34) O(3) 3.384(4) 2_757
C(34) O(4) 3.227(7) 2_747
C(36) C(40) 3.479(4) 1_545
C(37) C(38) 3.593(4) 2_647
C(37) C(40) 3.499(4) 1_545
C(37) C(41) 3.512(5) 1_545
C(37) C(43) 3.559(4) 2_647
C(38) C(37) 3.593(4) 2_657
C(39) O(3) 3.579(4) 2_757
C(39) C(24) 3.552(5) 2_757
C(40) C(36) 3.479(4) 1_565
C(40) C(37) 3.499(4) 1_565
C(41) C(37) 3.512(5) 1_565
C(41) C(47) 3.387(11) 2_657
C(43) C(37) 3.559(4) 2_657
C(47) C(25) 3.497(11) 1_545
C(47) C(41) 3.387(11) 2_647
O(1) H(2) 1.818 1_545
O(1) H(2) 3.333 2_646
O(1) H(4A) 3.282 2_646
O(1) H(4B) 2.860 2_646
O(1) H(5A) 3.501 1_545
O(1) H(8A) 3.240 2_646
O(1) H(45B) 3.216 2_646
O(2) H(1) 3.254 1_565
O(2) H(1) 2.126 2_656
O(2) H(2A) 2.939 1_565
O(2) H(4A) 3.474 1_565
O(2) H(4A) 3.272 2_656
O(2) H(4B) 2.546 2_656
O(2) H(45A) 3.107 1_565
O(2) H(46A) 3.596 1_565
O(3) H(1A) 1.737 2_747
O(3) H(5) 2.944 2_757
O(3) H(28A) 3.572 2_747
O(3) H(30A) 3.003 .
O(3) H(31A) 3.342 2_747
O(3) H(31B) 3.265 .
O(3) H(31B) 3.545 2_747
O(3) H(33) 3.442 2_747
O(3) H(34) 2.596 2_747
O(3) H(39) 2.642 2_747
O(4) H(1A) 3.178 2_747
O(4) H(5) 1.825 2_757
O(4) H(30A) 3.338 .
O(4) H(31A) 3.462 2_757
O(4) H(31B) 3.080 .
O(4) H(34) 2.870 2_757
O(4) H(39) 3.134 2_747
O(4) H(40) 3.559 2_747
O(5) H(28A) 3.277 1_545
O(5) H(28B) 2.389 1_545
O(6) H(14) 3.503 .
O(6) H(15A) 3.294 .
O(6) H(16A) 3.487 .
O(6) H(25B) 3.394 1_545
O(6) H(29) 3.214 .
O(6) H(41) 3.342 2_647
O(7) H(2B) 3.212 2_756
O(7) H(20) 2.976 .
O(7) H(21C) 3.372 .
O(7) H(23B) 2.881 .
O(7) H(40) 3.425 2_747
O(8) H(1A) 3.472 2_757
O(8) H(5) 3.473 2_757
O(8) H(16B) 3.271 .
O(8) H(22A) 3.466 1_565
O(8) H(22B) 2.866 .
O(8) H(23A) 3.141 1_565
O(8) H(27) 2.466 .
O(8) H(28A) 2.606 .
O(8) H(30A) 3.480 .
O(8) H(30B) 3.590 1_565
O(8) H(31A) 3.088 2_757
O(8) H(31B) 3.124 .
O(8) H(34) 3.102 2_757
N(1) H(5) 3.296 1_565
N(2) H(26) 2.851 2_647
N(2) H(32A) 2.831 2_647
N(2) H(33) 3.327 2_647
N(2) H(36) 2.932 2_657
N(2) H(37) 3.145 2_657
N(2) H(50A) 3.578 2_747
C(1) H(21A) 3.488 2_756
C(1) H(48B) 3.550 2_746
C(1) H(49A) 3.243 2_746
C(2) H(2) 2.996 1_545
C(2) H(5A) 3.332 1_545
C(2) H(7) 3.044 1_545
C(2) H(49A) 3.311 2_746
C(3) H(2) 2.800 1_545
C(3) H(45B) 3.420 2_656
C(3) H(46B) 3.185 2_656
C(4) H(1) 3.171 2_656
C(4) H(2) 3.376 1_545
C(4) H(2) 2.994 2_646
C(4) H(45B) 3.336 2_656
C(5) H(2A) 3.300 1_565
C(5) H(45B) 3.597 2_656
C(7) H(1) 3.089 2_656
C(7) H(2A) 2.774 1_565
C(8) H(1) 3.215 2_656
C(8) H(12A) 3.511 1_565
C(8) H(44A) 3.022 .
C(8) H(46A) 3.412 1_565
C(9) H(12A) 3.511 1_565
C(11) H(7) 3.511 1_545
C(11) H(18A) 3.458 1_545
C(11) H(18C) 3.359 2_746
C(12) H(9) 3.477 1_545
C(12) H(18C) 3.113 2_746
C(14) H(44A) 3.270 .
C(15) H(21B) 3.392 1_565
C(15) H(25A) 3.126 .
C(15) H(44A) 3.218 .
C(16) H(21B) 3.568 1_565
C(16) H(25A) 3.102 .
C(16) H(27) 3.273 .
C(18) H(2A) 3.540 1_565
C(18) H(11A) 3.386 1_565
C(18) H(11B) 3.486 2_756
C(18) H(12B) 3.146 2_756
C(18) H(19C) 3.024 2_756
C(18) H(21A) 3.239 2_756
C(19) H(1C) 3.548 2_756
C(19) H(18B) 3.381 2_746
C(19) H(18C) 3.558 2_746
C(19) H(21B) 3.165 1_565
C(19) H(48B) 3.327 .
C(21) H(1B) 3.568 2_746
C(21) H(15B) 3.479 1_545
C(21) H(19A) 3.010 1_545
C(21) H(48B) 3.175 1_545
C(22) H(30A) 2.879 .
C(23) H(30A) 3.454 .
C(23) H(39) 3.220 2_747
C(23) H(48A) 3.491 .
C(24) H(1A) 2.745 2_747
C(24) H(5) 2.671 2_757
C(24) H(30A) 2.972 .
C(24) H(31B) 3.341 .
C(24) H(34) 3.486 2_747
C(24) H(39) 2.691 2_747
C(25) H(15A) 3.052 .
C(25) H(16A) 3.208 .
C(25) H(29) 3.088 1_565
C(25) H(30B) 3.142 1_565
C(25) H(32B) 3.536 1_565
C(25) H(42) 3.156 2_657
C(25) H(47B) 2.507 1_565
C(26) H(16A) 3.386 .
C(26) H(30B) 3.272 1_565
C(26) H(32B) 3.530 1_565
C(26) H(42) 3.086 2_657
C(26) H(47B) 3.535 1_565
C(27) H(16A) 3.197 .
C(27) H(30B) 3.425 1_565
C(28) H(5) 2.837 1_565
C(28) H(30B) 2.930 1_565
C(29) H(16A) 3.452 .
C(30) H(22A) 3.413 .
C(30) H(22B) 3.414 .
C(30) H(25A) 3.600 1_545
C(30) H(28A) 3.465 1_545
C(30) H(28B) 3.575 1_545
C(31) H(28A) 3.471 2_747
C(32) H(37) 3.286 2_657
C(32) H(42) 3.368 2_647
C(33) H(37) 3.450 2_657
C(35) H(37) 2.944 2_657
C(36) H(37) 3.019 2_657
C(36) H(40) 3.322 1_545
C(37) H(32A) 3.087 2_647
C(37) H(33) 3.438 2_647
C(37) H(36) 3.511 2_657
C(37) H(37) 3.102 2_657
C(37) H(40) 3.508 1_545
C(37) H(41) 3.567 1_545
C(38) H(37) 2.929 2_657
C(38) H(49B) 3.471 2_747
C(38) H(50A) 3.379 2_747
C(39) H(36) 3.510 1_565
C(39) H(49B) 2.991 2_747
C(40) H(23B) 3.538 2_757
C(40) H(36) 3.508 1_565
C(40) H(37) 3.524 1_565
C(40) H(49B) 2.971 2_747
C(40) H(50A) 3.577 2_757
C(40) H(51B) 2.851 2_757
C(41) H(32A) 3.524 2_657
C(41) H(37) 3.325 1_565
C(41) H(47A) 2.467 2_657
C(41) H(49B) 3.408 2_747
C(41) H(51B) 2.935 2_757
C(42) H(25B) 3.513 2_647
C(42) H(26) 3.232 2_647
C(42) H(32A) 3.532 2_657
C(42) H(32B) 3.253 2_657
C(42) H(36) 3.477 2_657
C(42) H(47A) 2.926 2_657
C(42) H(47B) 3.491 2_657
C(42) H(50A) 3.321 2_747
C(43) H(26) 3.502 2_647
C(43) H(36) 3.234 2_657
C(43) H(37) 3.042 2_657
C(43) H(50A) 3.114 2_747
C(44) H(8A) 3.147 .
C(44) H(14) 3.331 .
C(44) H(15A) 3.238 .
C(44) H(46A) 3.483 1_565
C(44) H(50B) 3.264 1_455
C(44) H(51A) 3.255 1_455
C(45) H(3) 3.173 2_646
C(45) H(4B) 3.370 2_646
C(45) H(8A) 3.381 .
C(45) H(14) 3.586 .
C(45) H(51A) 3.201 1_455
C(46) H(3) 2.855 2_646
C(46) H(25B) 3.494 1_545
C(46) H(50B) 3.411 1_445
C(46) H(51A) 3.452 1_455
C(47) H(25B) 2.575 1_545
C(47) H(29) 3.432 .
C(47) H(41) 2.706 2_647
C(47) H(42) 3.238 2_647
C(48) H(2B) 3.404 2_756
C(48) H(20) 2.999 .
C(48) H(21C) 3.192 1_565
C(48) H(23A) 3.483 1_565
C(48) H(23B) 3.236 .
C(49) H(1B) 3.436 2_756
C(49) H(2B) 3.331 2_756
C(49) H(21C) 3.272 1_565
C(49) H(23A) 3.563 1_565
C(50) H(2B) 3.394 2_756
C(50) H(40) 3.471 2_747
C(50) H(44B) 3.010 1_655
C(50) H(46B) 3.549 1_665
C(51) H(2B) 3.163 2_756
C(51) H(40) 3.226 2_747
C(51) H(41) 3.463 2_747
C(51) H(44B) 3.079 1_655
C(51) H(45B) 3.528 1_655
H(1) O(2) 3.254 1_545
H(1) O(2) 2.126 2_646
H(1) C(4) 3.171 2_646
H(1) C(7) 3.089 2_646
H(1) C(8) 3.215 2_646
H(1) H(2) 2.232 1_545
H(1) H(2) 2.747 2_646
H(1) H(4A) 2.976 2_646
H(1) H(4B) 2.598 2_646
H(1) H(8A) 2.683 2_646
H(1) H(8B) 3.386 2_646
H(1) H(44A) 3.463 2_646
H(1) H(45B) 3.480 2_646
H(1) H(46A) 3.216 2_656
H(1) H(46B) 3.489 2_656
H(1A) O(3) 1.737 2_757
H(1A) O(4) 3.178 2_757
H(1A) O(8) 3.472 2_747
H(1A) C(24) 2.745 2_757
H(1A) H(5) 2.854 1_565
H(1A) H(31A) 3.558 2_757
H(1A) H(31B) 3.490 2_757
H(1B) C(21) 3.568 2_756
H(1B) C(49) 3.436 2_746
H(1B) H(21A) 3.103 2_756
H(1B) H(21C) 3.121 2_756
H(1B) H(48B) 3.206 2_746
H(1B) H(49A) 2.526 2_746
H(1C) C(19) 3.548 2_746
H(1C) H(18B) 3.595 1_545
H(1C) H(19A) 3.517 2_746
H(1C) H(19B) 3.242 2_746
H(1C) H(19C) 3.317 2_746
H(1C) H(21A) 3.041 2_756
H(1C) H(21C) 3.504 2_756
H(1C) H(48B) 3.173 2_746
H(1C) H(49A) 3.509 2_746
H(2) O(1) 1.818 1_565
H(2) O(1) 3.333 2_656
H(2) C(2) 2.996 1_565
H(2) C(3) 2.800 1_565
H(2) C(4) 3.376 1_565
H(2) C(4) 2.994 2_656
H(2) H(1) 2.232 1_565
H(2) H(1) 2.747 2_656
H(2) H(2A) 2.488 1_565
H(2) H(2B) 3.268 1_565
H(2) H(4A) 2.928 1_565
H(2) H(4A) 2.912 2_656
H(2) H(4B) 2.269 2_656
H(2) H(45A) 3.457 1_565
H(2) H(45B) 3.374 2_656
H(2A) O(2) 2.939 1_545
H(2A) C(5) 3.300 1_545
H(2A) C(7) 2.774 1_545
H(2A) C(18) 3.540 1_545
H(2A) H(2) 2.488 1_545
H(2A) H(5A) 2.839 1_545
H(2A) H(7) 2.072 1_545
H(2A) H(18A) 3.128 1_545
H(2A) H(18B) 3.183 1_545
H(2B) O(7) 3.212 2_746
H(2B) C(48) 3.404 2_746
H(2B) C(49) 3.331 2_746
H(2B) C(50) 3.394 2_746
H(2B) C(51) 3.163 2_746
H(2B) H(2) 3.268 1_545
H(2B) H(5A) 2.924 1_545
H(2B) H(7) 3.331 1_545
H(2B) H(18B) 3.160 1_545
H(2B) H(48B) 3.127 2_746
H(2B) H(49A) 2.765 2_746
H(2B) H(50B) 3.250 2_746
H(2B) H(51A) 2.748 2_746
H(3) C(45) 3.173 2_656
H(3) C(46) 2.855 2_656
H(3) H(45A) 3.501 2_656
H(3) H(45B) 2.697 2_656
H(3) H(46A) 3.049 2_656
H(3) H(46B) 2.232 2_656
H(3) H(49A) 3.083 2_746
H(3) H(50B) 3.274 2_746
H(4A) O(1) 3.282 2_656
H(4A) O(2) 3.474 1_545
H(4A) O(2) 3.272 2_646
H(4A) H(1) 2.976 2_656
H(4A) H(2) 2.928 1_545
H(4A) H(2) 2.912 2_646
H(4A) H(4B) 3.482 2_646
H(4A) H(45A) 3.038 .
H(4B) O(1) 2.860 2_656
H(4B) O(2) 2.546 2_646
H(4B) C(45) 3.370 2_656
H(4B) H(1) 2.598 2_656
H(4B) H(2) 2.269 2_646
H(4B) H(4A) 3.482 2_656
H(4B) H(45A) 3.180 2_656
H(4B) H(45B) 2.773 2_656
H(5) O(3) 2.944 2_747
H(5) O(4) 1.825 2_747
H(5) O(8) 3.473 2_747
H(5) N(1) 3.296 1_545
H(5) C(24) 2.671 2_747
H(5) C(28) 2.837 1_545
H(5) H(1A) 2.854 1_545
H(5) H(28A) 2.792 1_545
H(5) H(28B) 2.236 1_545
H(5) H(31B) 3.103 2_747
H(5) H(33) 3.445 1_545
H(5) H(39) 3.448 1_545
H(5A) O(1) 3.501 1_565
H(5A) C(2) 3.332 1_565
H(5A) H(2A) 2.839 1_565
H(5A) H(2B) 2.924 1_565
H(5A) H(45B) 2.928 2_656
H(5A) H(51A) 3.211 2_756
H(7) C(2) 3.044 1_565
H(7) C(11) 3.511 1_565
H(7) H(2A) 2.072 1_565
H(7) H(2B) 3.331 1_565
H(7) H(10) 2.871 1_565
H(7) H(11A) 2.956 1_565
H(7) H(12A) 2.954 1_565
H(8A) O(1) 3.240 2_656
H(8A) C(44) 3.147 .
H(8A) C(45) 3.381 .
H(8A) H(1) 2.683 2_656
H(8A) H(44A) 2.303 .
H(8A) H(45A) 2.887 .
H(8A) H(46A) 3.309 1_565
H(8B) H(1) 3.386 2_656
H(8B) H(12A) 3.027 1_565
H(8B) H(44A) 2.944 .
H(8B) H(45A) 3.211 1_565
H(8B) H(46A) 2.686 1_565
H(9) C(12) 3.477 1_565
H(9) H(12A) 2.757 1_565
H(9) H(12B) 3.335 1_565
H(10) H(7) 2.871 1_545
H(10) H(45A) 3.357 .
H(11A) C(18) 3.386 1_545
H(11A) H(7) 2.956 1_545
H(11A) H(11B) 3.517 2_746
H(11A) H(18A) 2.594 1_545
H(11A) H(18B) 3.394 1_545
H(11A) H(18C) 3.410 2_746
H(11A) H(19B) 3.197 2_746
H(11B) C(18) 3.486 2_746
H(11B) H(11A) 3.517 2_756
H(11B) H(12B) 3.443 2_756
H(11B) H(18A) 3.249 2_746
H(11B) H(18C) 2.954 2_746
H(11B) H(19B) 3.542 2_746
H(12A) C(8) 3.511 1_545
H(12A) C(9) 3.511 1_545
H(12A) H(7) 2.954 1_545
H(12A) H(8B) 3.027 1_545
H(12A) H(9) 2.757 1_545
H(12A) H(15B) 3.101 1_545
H(12A) H(18A) 3.263 1_545
H(12B) C(18) 3.146 2_746
H(12B) H(9) 3.335 1_545
H(12B) H(11B) 3.443 2_746
H(12B) H(18A) 3.530 1_545
H(12B) H(18A) 3.583 2_746
H(12B) H(18B) 3.273 2_746
H(12B) H(18C) 2.281 2_746
H(12B) H(19B) 3.574 1_545
H(14) O(6) 3.503 .
H(14) C(44) 3.331 .
H(14) C(45) 3.586 .
H(14) H(44A) 2.664 .
H(14) H(45A) 2.941 .
H(15A) O(6) 3.294 .
H(15A) C(25) 3.052 .
H(15A) C(44) 3.238 .
H(15A) H(25A) 2.711 .
H(15A) H(25B) 3.158 .
H(15A) H(44A) 2.444 .
H(15A) H(46A) 3.310 1_565
H(15B) C(21) 3.479 1_565
H(15B) H(12A) 3.101 1_565
H(15B) H(17) 2.894 1_565
H(15B) H(21B) 2.580 1_565
H(15B) H(25A) 3.184 .
H(16A) O(6) 3.487 .
H(16A) C(25) 3.208 .
H(16A) C(26) 3.386 .
H(16A) C(27) 3.197 .
H(16A) C(29) 3.452 .
H(16A) H(25A) 2.772 .
H(16A) H(27) 2.564 .
H(16A) H(29) 2.930 .
H(16A) H(30A) 3.432 .
H(16B) O(8) 3.271 .
H(16B) H(21B) 2.924 1_565
H(16B) H(22A) 3.533 1_565
H(16B) H(25A) 3.013 .
H(16B) H(27) 3.109 .
H(17) H(15B) 2.894 1_545
H(18A) C(11) 3.458 1_565
H(18A) H(2A) 3.128 1_565
H(18A) H(11A) 2.594 1_565
H(18A) H(11B) 3.249 2_756
H(18A) H(12A) 3.263 1_565
H(18A) H(12B) 3.530 1_565
H(18A) H(12B) 3.583 2_756
H(18A) H(19C) 3.293 2_756
H(18B) C(19) 3.381 2_756
H(18B) H(1C) 3.595 1_565
H(18B) H(2A) 3.183 1_565
H(18B) H(2B) 3.160 1_565
H(18B) H(11A) 3.394 1_565
H(18B) H(12B) 3.273 2_756
H(18B) H(19B) 3.522 2_756
H(18B) H(19C) 2.476 2_756
H(18B) H(21A) 2.913 2_756
H(18C) C(11) 3.359 2_756
H(18C) C(12) 3.113 2_756
H(18C) C(19) 3.558 2_756
H(18C) H(11A) 3.410 2_756
H(18C) H(11B) 2.954 2_756
H(18C) H(12B) 2.281 2_756
H(18C) H(19B) 3.590 2_756
H(18C) H(19C) 2.876 2_756
H(18C) H(21A) 2.710 2_756
H(19A) C(21) 3.010 1_565
H(19A) H(1C) 3.517 2_756
H(19A) H(21A) 3.077 1_565
H(19A) H(21B) 2.234 1_565
H(19A) H(21C) 3.282 1_565
H(19A) H(48B) 2.840 .
H(19B) H(1C) 3.242 2_756
H(19B) H(11A) 3.197 2_756
H(19B) H(11B) 3.542 2_756
H(19B) H(12B) 3.574 1_565
H(19B) H(18B) 3.522 2_746
H(19B) H(18C) 3.590 2_746
H(19B) H(21B) 3.412 1_565
H(19C) C(18) 3.024 2_746
H(19C) H(1C) 3.317 2_756
H(19C) H(18A) 3.293 2_746
H(19C) H(18B) 2.476 2_746
H(19C) H(18C) 2.876 2_746
H(19C) H(48B) 2.921 .
H(20) O(7) 2.976 .
H(20) C(48) 2.999 .
H(20) H(48A) 2.748 .
H(20) H(48B) 2.725 .
H(21A) C(1) 3.488 2_746
H(21A) C(18) 3.239 2_746
H(21A) H(1B) 3.103 2_746
H(21A) H(1C) 3.041 2_746
H(21A) H(18B) 2.913 2_746
H(21A) H(18C) 2.710 2_746
H(21A) H(19A) 3.077 1_545
H(21A) H(48B) 3.482 1_545
H(21B) C(15) 3.392 1_545
H(21B) C(16) 3.568 1_545
H(21B) C(19) 3.165 1_545
H(21B) H(15B) 2.580 1_545
H(21B) H(16B) 2.924 1_545
H(21B) H(19A) 2.234 1_545
H(21B) H(19B) 3.412 1_545
H(21B) H(48B) 3.030 1_545
H(21C) O(7) 3.372 .
H(21C) C(48) 3.192 1_545
H(21C) C(49) 3.272 1_545
H(21C) H(1B) 3.121 2_746
H(21C) H(1C) 3.504 2_746
H(21C) H(19A) 3.282 1_545
H(21C) H(48A) 3.325 1_545
H(21C) H(48B) 2.547 1_545
H(21C) H(49A) 3.033 1_545
H(21C) H(49B) 3.248 1_545
H(22A) O(8) 3.466 1_545
H(22A) C(30) 3.413 .
H(22A) H(16B) 3.533 1_545
H(22A) H(25A) 3.163 1_545
H(22A) H(30A) 2.519 .
H(22A) H(30B) 3.589 .
H(22B) O(8) 2.866 .
H(22B) C(30) 3.414 .
H(22B) H(27) 2.933 .
H(22B) H(30A) 2.473 .
H(23A) O(8) 3.141 1_545
H(23A) C(48) 3.483 1_545
H(23A) C(49) 3.563 1_545
H(23A) H(34) 3.594 2_747
H(23A) H(39) 3.103 2_747
H(23A) H(48A) 3.012 1_545
H(23A) H(48B) 3.443 1_545
H(23A) H(49B) 2.998 1_545
H(23B) O(7) 2.881 .
H(23B) C(40) 3.538 2_747
H(23B) C(48) 3.236 .
H(23B) H(39) 3.205 2_747
H(23B) H(40) 2.959 2_747
H(23B) H(48A) 2.668 .
H(23B) H(49B) 3.303 1_545
H(23B) H(51B) 3.495 .
H(25A) C(15) 3.126 .
H(25A) C(16) 3.102 .
H(25A) C(30) 3.600 1_565
H(25A) H(15A) 2.711 .
H(25A) H(15B) 3.184 .
H(25A) H(16A) 2.772 .
H(25A) H(16B) 3.013 .
H(25A) H(22A) 3.163 1_565
H(25A) H(29) 3.145 1_565
H(25A) H(30A) 3.478 1_565
H(25A) H(30B) 3.069 1_565
H(25A) H(47B) 2.945 1_565
H(25B) O(6) 3.394 1_565
H(25B) C(42) 3.513 2_657
H(25B) C(46) 3.494 1_565
H(25B) C(47) 2.575 1_565
H(25B) H(15A) 3.158 .
H(25B) H(29) 2.893 1_565
H(25B) H(32B) 3.462 1_565
H(25B) H(42) 2.640 2_657
H(25B) H(46A) 3.245 1_565
H(25B) H(47A) 2.951 1_565
H(25B) H(47B) 1.594 1_565
H(26) N(2) 2.851 2_657
H(26) C(42) 3.232 2_657
H(26) C(43) 3.502 2_657
H(26) H(32B) 3.419 1_565
H(26) H(42) 2.468 2_657
H(27) O(8) 2.466 .
H(27) C(16) 3.273 .
H(27) H(16A) 2.564 .
H(27) H(16B) 3.109 .
H(27) H(22B) 2.933 .
H(27) H(30B) 3.437 1_565
H(28A) O(3) 3.572 2_757
H(28A) O(5) 3.277 1_565
H(28A) O(8) 2.606 .
H(28A) C(30) 3.465 1_565
H(28A) C(31) 3.471 2_757
H(28A) H(5) 2.792 1_565
H(28A) H(30B) 2.547 1_565
H(28A) H(31A) 3.406 1_565
H(28A) H(31A) 2.980 2_757
H(28A) H(31B) 3.015 2_757
H(28B) O(5) 2.389 1_565
H(28B) C(30) 3.575 1_565
H(28B) H(5) 2.236 1_565
H(28B) H(30B) 2.619 1_565
H(28B) H(32B) 3.082 1_565
H(28B) H(36) 3.217 1_565
H(29) O(6) 3.214 .
H(29) C(25) 3.088 1_545
H(29) C(47) 3.432 .
H(29) H(16A) 2.930 .
H(29) H(25A) 3.145 1_545
H(29) H(25B) 2.893 1_545
H(29) H(47B) 2.963 .
H(30A) O(3) 3.003 .
H(30A) O(4) 3.338 .
H(30A) O(8) 3.480 .
H(30A) C(22) 2.879 .
H(30A) C(23) 3.454 .
H(30A) C(24) 2.972 .
H(30A) H(16A) 3.432 .
H(30A) H(22A) 2.519 .
H(30A) H(22B) 2.473 .
H(30A) H(25A) 3.478 1_545
H(30B) O(8) 3.590 1_545
H(30B) C(25) 3.142 1_545
H(30B) C(26) 3.272 1_545
H(30B) C(27) 3.425 1_545
H(30B) C(28) 2.930 1_545
H(30B) H(22A) 3.589 .
H(30B) H(25A) 3.069 1_545
H(30B) H(27) 3.437 1_545
H(30B) H(28A) 2.547 1_545
H(30B) H(28B) 2.619 1_545
H(31A) O(3) 3.342 2_757
H(31A) O(4) 3.462 2_747
H(31A) O(8) 3.088 2_747
H(31A) H(1A) 3.558 2_747
H(31A) H(28A) 3.406 1_545
H(31A) H(28A) 2.980 2_747
H(31A) H(31B) 2.836 2_747
H(31B) O(3) 3.265 .
H(31B) O(3) 3.545 2_757
H(31B) O(4) 3.080 .
H(31B) O(8) 3.124 .
H(31B) C(24) 3.341 .
H(31B) H(1A) 3.490 2_747
H(31B) H(5) 3.103 2_757
H(31B) H(28A) 3.015 2_747
H(31B) H(31A) 2.836 2_757
H(32A) N(2) 2.831 2_657
H(32A) C(37) 3.087 2_657
H(32A) C(41) 3.524 2_647
H(32A) C(42) 3.532 2_647
H(32A) H(37) 2.624 2_657
H(32A) H(41) 3.234 2_647
H(32A) H(42) 3.203 2_647
H(32B) C(25) 3.536 1_545
H(32B) C(26) 3.530 1_545
H(32B) C(42) 3.253 2_647
H(32B) H(25B) 3.462 1_545
H(32B) H(26) 3.419 1_545
H(32B) H(28B) 3.082 1_545
H(32B) H(37) 3.427 2_657
H(32B) H(42) 2.663 2_647
H(33) O(3) 3.442 2_757
H(33) N(2) 3.327 2_657
H(33) C(37) 3.438 2_657
H(33) H(5) 3.445 1_565
H(33) H(36) 3.190 1_565
H(33) H(37) 2.923 2_657
H(34) O(3) 2.596 2_757
H(34) O(4) 2.870 2_747
H(34) O(8) 3.102 2_747
H(34) C(24) 3.486 2_757
H(34) H(23A) 3.594 2_757
H(36) N(2) 2.932 2_647
H(36) C(37) 3.511 2_647
H(36) C(39) 3.510 1_545
H(36) C(40) 3.508 1_545
H(36) C(42) 3.477 2_647
H(36) C(43) 3.234 2_647
H(36) H(28B) 3.217 1_545
H(36) H(33) 3.190 1_545
H(36) H(37) 3.561 2_657
H(36) H(39) 3.528 1_545
H(36) H(40) 3.501 1_545
H(36) H(42) 3.384 2_647
H(37) N(2) 3.145 2_647
H(37) C(32) 3.286 2_647
H(37) C(33) 3.450 2_647
H(37) C(35) 2.944 2_647
H(37) C(36) 3.019 2_647
H(37) C(37) 3.102 2_647
H(37) C(38) 2.929 2_647
H(37) C(40) 3.524 1_545
H(37) C(41) 3.325 1_545
H(37) C(43) 3.042 2_647
H(37) H(32A) 2.624 2_647
H(37) H(32B) 3.427 2_647
H(37) H(33) 2.923 2_647
H(37) H(36) 3.561 2_647
H(37) H(41) 3.507 1_545
H(39) O(3) 2.642 2_757
H(39) O(4) 3.134 2_757
H(39) C(23) 3.220 2_757
H(39) C(24) 2.691 2_757
H(39) H(5) 3.448 1_565
H(39) H(23A) 3.103 2_757
H(39) H(23B) 3.205 2_757
H(39) H(36) 3.528 1_565
H(39) H(49B) 3.231 2_747
H(40) O(4) 3.559 2_757
H(40) O(7) 3.425 2_757
H(40) C(36) 3.322 1_565
H(40) C(37) 3.508 1_565
H(40) C(50) 3.471 2_757
H(40) C(51) 3.226 2_757
H(40) H(23B) 2.959 2_757
H(40) H(36) 3.501 1_565
H(40) H(48A) 3.576 2_757
H(40) H(49B) 3.223 2_747
H(40) H(50A) 2.889 2_757
H(40) H(51B) 2.397 2_757
H(41) O(6) 3.342 2_657
H(41) C(37) 3.567 1_565
H(41) C(47) 2.706 2_657
H(41) C(51) 3.463 2_757
H(41) H(32A) 3.234 2_657
H(41) H(37) 3.507 1_565
H(41) H(47A) 1.770 2_657
H(41) H(47B) 3.092 2_657
H(41) H(50A) 3.091 2_757
H(41) H(51B) 2.534 2_757
H(42) C(25) 3.156 2_647
H(42) C(26) 3.086 2_647
H(42) C(32) 3.368 2_657
H(42) C(47) 3.238 2_657
H(42) H(25B) 2.640 2_647
H(42) H(26) 2.468 2_647
H(42) H(32A) 3.203 2_657
H(42) H(32B) 2.663 2_657
H(42) H(36) 3.384 2_657
H(42) H(47A) 2.730 2_657
H(42) H(47B) 2.867 2_657
H(44A) C(8) 3.022 .
H(44A) C(14) 3.270 .
H(44A) C(15) 3.218 .
H(44A) H(1) 3.463 2_656
H(44A) H(8A) 2.303 .
H(44A) H(8B) 2.944 .
H(44A) H(14) 2.664 .
H(44A) H(15A) 2.444 .
H(44A) H(46A) 2.906 1_565
H(44B) C(50) 3.010 1_455
H(44B) C(51) 3.079 1_455
H(44B) H(46A) 3.166 1_565
H(44B) H(46B) 3.414 1_565
H(44B) H(50A) 3.292 1_455
H(44B) H(50B) 2.291 1_455
H(44B) H(51A) 2.544 1_455
H(44B) H(51B) 3.234 1_455
H(45A) O(2) 3.107 1_545
H(45A) H(2) 3.457 1_545
H(45A) H(3) 3.501 2_646
H(45A) H(4A) 3.038 .
H(45A) H(4B) 3.180 2_646
H(45A) H(8A) 2.887 .
H(45A) H(8B) 3.211 1_545
H(45A) H(10) 3.357 .
H(45A) H(14) 2.941 .
H(45B) O(1) 3.216 2_656
H(45B) C(3) 3.420 2_646
H(45B) C(4) 3.336 2_646
H(45B) C(5) 3.597 2_646
H(45B) C(51) 3.528 1_455
H(45B) H(1) 3.480 2_656
H(45B) H(2) 3.374 2_646
H(45B) H(3) 2.697 2_646
H(45B) H(4B) 2.773 2_646
H(45B) H(5A) 2.928 2_646
H(45B) H(51A) 2.634 1_455
H(46A) O(2) 3.596 1_545
H(46A) C(8) 3.412 1_545
H(46A) C(44) 3.483 1_545
H(46A) H(1) 3.216 2_646
H(46A) H(3) 3.049 2_646
H(46A) H(8A) 3.309 1_545
H(46A) H(8B) 2.686 1_545
H(46A) H(15A) 3.310 1_545
H(46A) H(25B) 3.245 1_545
H(46A) H(44A) 2.906 1_545
H(46A) H(44B) 3.166 1_545
H(46A) H(50B) 3.511 1_445
H(46B) C(3) 3.185 2_646
H(46B) C(50) 3.549 1_445
H(46B) H(1) 3.489 2_646
H(46B) H(3) 2.232 2_646
H(46B) H(44B) 3.414 1_545
H(46B) H(49A) 3.179 1_445
H(46B) H(50B) 2.648 1_445
H(46B) H(51A) 3.162 1_455
H(46B) H(51B) 3.319 1_455
H(47A) C(41) 2.467 2_647
H(47A) C(42) 2.926 2_647
H(47A) H(25B) 2.951 1_545
H(47A) H(41) 1.770 2_647
H(47A) H(42) 2.730 2_647
H(47A) H(51A) 3.438 1_455
H(47A) H(51B) 2.908 1_455
H(47B) C(25) 2.507 1_545
H(47B) C(26) 3.535 1_545
H(47B) C(42) 3.491 2_647
H(47B) H(25A) 2.945 1_545
H(47B) H(25B) 1.594 1_545
H(47B) H(29) 2.963 .
H(47B) H(41) 3.092 2_647
H(47B) H(42) 2.867 2_647
H(48A) C(23) 3.491 .
H(48A) H(20) 2.748 .
H(48A) H(21C) 3.325 1_565
H(48A) H(23A) 3.012 1_565
H(48A) H(23B) 2.668 .
H(48A) H(40) 3.576 2_747
H(48B) C(1) 3.550 2_756
H(48B) C(19) 3.327 .
H(48B) C(21) 3.175 1_565
H(48B) H(1B) 3.206 2_756
H(48B) H(1C) 3.173 2_756
H(48B) H(2B) 3.127 2_756
H(48B) H(19A) 2.840 .
H(48B) H(19C) 2.921 .
H(48B) H(20) 2.725 .
H(48B) H(21A) 3.482 1_565
H(48B) H(21B) 3.030 1_565
H(48B) H(21C) 2.547 1_565
H(48B) H(23A) 3.443 1_565
H(49A) C(1) 3.243 2_756
H(49A) C(2) 3.311 2_756
H(49A) H(1B) 2.526 2_756
H(49A) H(1C) 3.509 2_756
H(49A) H(2B) 2.765 2_756
H(49A) H(3) 3.083 2_756
H(49A) H(21C) 3.033 1_565
H(49A) H(46B) 3.179 1_665
H(49A) H(51B) 3.275 1_565
H(49B) C(38) 3.471 2_757
H(49B) C(39) 2.991 2_757
H(49B) C(40) 2.971 2_757
H(49B) C(41) 3.408 2_757
H(49B) H(21C) 3.248 1_565
H(49B) H(23A) 2.998 1_565
H(49B) H(23B) 3.303 1_565
H(49B) H(39) 3.231 2_757
H(49B) H(40) 3.223 2_757
H(49B) H(51B) 3.289 1_565
H(50A) N(2) 3.578 2_757
H(50A) C(38) 3.379 2_757
H(50A) C(40) 3.577 2_747
H(50A) C(42) 3.321 2_757
H(50A) C(43) 3.114 2_757
H(50A) H(40) 2.889 2_747
H(50A) H(41) 3.091 2_747
H(50A) H(44B) 3.292 1_655
H(50B) C(44) 3.264 1_655
H(50B) C(46) 3.411 1_665
H(50B) H(2B) 3.250 2_756
H(50B) H(3) 3.274 2_756
H(50B) H(44B) 2.291 1_655
H(50B) H(46A) 3.511 1_665
H(50B) H(46B) 2.648 1_665
H(51A) C(44) 3.255 1_655
H(51A) C(45) 3.201 1_655
H(51A) C(46) 3.452 1_655
H(51A) H(2B) 2.748 2_756
H(51A) H(5A) 3.211 2_746
H(51A) H(44B) 2.544 1_655
H(51A) H(45B) 2.634 1_655
H(51A) H(46B) 3.162 1_655
H(51A) H(47A) 3.438 1_655
H(51B) C(40) 2.851 2_747
H(51B) C(41) 2.935 2_747
H(51B) H(23B) 3.495 .
H(51B) H(40) 2.397 2_747
H(51B) H(41) 2.534 2_747
H(51B) H(44B) 3.234 1_655
H(51B) H(46B) 3.319 1_655
H(51B) H(47A) 2.908 1_655
H(51B) H(49A) 3.275 1_545
H(51B) H(49B) 3.289 1_545

loop_
_geom_torsion_atom_site_label_1
_geom_torsion_atom_site_label_2
_geom_torsion_atom_site_label_3
_geom_torsion_atom_site_label_4
_geom_torsion
C(44) O(6) C(47) C(46) 26.5(16)
C(47) O(6) C(44) C(45) -33.5(14)
C(48) O(7) C(51) C(50) 5(2)
C(51) O(7) C(48) C(49) 9(2)
C(28) N(1) C(31) C(30) -66.2(3)
C(31) N(1) C(28) C(27) 57.6(3)
C(28) N(1) C(33) C(32) 61.8(3)
C(28) N(1) C(33) C(34) -170.4(2)
C(33) N(1) C(28) C(27) -66.6(3)
C(31) N(1) C(33) C(32) -60.0(3)
C(31) N(1) C(33) C(34) 67.8(2)
C(33) N(1) C(31) C(30) 55.2(3)
C(37) N(2) C(43) C(38) 1.8(4)
C(37) N(2) C(43) C(42) 179.7(3)
C(43) N(2) C(37) C(36) -1.3(5)
C(2) C(1) C(6) C(5) -57.6(3)
C(2) C(1) C(6) C(10) 62.5(2)
C(2) C(1) C(6) C(18) -175.8(2)
C(6) C(1) C(2) C(3) 58.2(2)
C(1) C(2) C(3) O(1) -174.6(2)
C(1) C(2) C(3) C(4) -53.9(3)
O(1) C(3) C(4) C(5) 171.2(2)
C(2) C(3) C(4) C(5) 52.0(3)
C(3) C(4) C(5) C(6) -53.0(2)
C(3) C(4) C(5) C(7) -177.1(2)
C(4) C(5) C(6) C(1) 54.2(2)
C(4) C(5) C(6) C(10) -68.6(2)
C(4) C(5) C(6) C(18) 170.2(2)
C(4) C(5) C(7) O(2) -53.1(2)
C(4) C(5) C(7) C(8) 68.9(2)
C(6) C(5) C(7) O(2) -178.0(2)
C(6) C(5) C(7) C(8) -56.1(2)
C(7) C(5) C(6) C(1) 178.2(2)
C(7) C(5) C(6) C(10) 55.4(2)
C(7) C(5) C(6) C(18) -65.8(2)
C(1) C(6) C(10) C(9) -177.6(2)
C(1) C(6) C(10) C(11) 52.9(2)
C(5) C(6) C(10) C(9) -57.7(2)
C(5) C(6) C(10) C(11) 172.8(2)
C(18) C(6) C(10) C(9) 63.0(2)
C(18) C(6) C(10) C(11) -66.4(3)
O(2) C(7) C(8) C(9) 178.8(2)
C(5) C(7) C(8) C(9) 55.6(2)
C(7) C(8) C(9) C(10) -56.0(3)
C(7) C(8) C(9) C(14) -177.6(2)
C(8) C(9) C(10) C(6) 57.9(2)
C(8) C(9) C(10) C(11) -172.1(2)
C(8) C(9) C(14) C(13) 179.1(2)
C(8) C(9) C(14) C(15) -57.9(3)
C(10) C(9) C(14) C(13) 57.0(2)
C(10) C(9) C(14) C(15) 179.99(17)
C(14) C(9) C(10) C(6) -179.48(19)
C(14) C(9) C(10) C(11) -49.5(2)
C(6) C(10) C(11) C(12) 178.6(2)
C(9) C(10) C(11) C(12) 49.8(3)
C(10) C(11) C(12) C(13) -55.4(2)
C(11) C(12) C(13) C(14) 58.9(2)
C(11) C(12) C(13) C(17) 169.50(19)
C(11) C(12) C(13) C(19) -62.9(2)
C(12) C(13) C(14) C(9) -61.7(3)
C(12) C(13) C(14) C(15) 169.6(2)
C(12) C(13) C(17) C(16) -153.9(2)
C(12) C(13) C(17) C(20) 81.8(3)
C(14) C(13) C(17) C(16) -39.3(2)
C(14) C(13) C(17) C(20) -163.7(2)
C(17) C(13) C(14) C(9) 175.0(2)
C(17) C(13) C(14) C(15) 46.2(2)
C(19) C(13) C(14) C(9) 59.5(3)
C(19) C(13) C(14) C(15) -69.3(2)
C(19) C(13) C(17) C(16) 77.9(2)
C(19) C(13) C(17) C(20) -46.4(3)
C(9) C(14) C(15) C(16) -161.9(2)
C(13) C(14) C(15) C(16) -34.5(2)
C(14) C(15) C(16) C(17) 8.7(2)
C(15) C(16) C(17) C(13) 19.6(2)
C(15) C(16) C(17) C(20) 147.9(2)
C(13) C(17) C(20) C(21) -61.6(3)
C(13) C(17) C(20) C(22) 173.4(2)
C(16) C(17) C(20) C(21) 177.7(2)
C(16) C(17) C(20) C(22) 52.7(3)
C(17) C(20) C(22) C(23) -177.8(3)
C(21) C(20) C(22) C(23) 56.0(3)
C(20) C(22) C(23) C(24) 158.3(3)
C(22) C(23) C(24) O(3) 100.5(4)
C(22) C(23) C(24) O(4) -80.2(6)
C(25) C(26) C(27) C(28) 107.5(4)
C(25) C(26) C(27) C(29) -131.0(3)
C(26) C(27) C(28) N(1) 131.4(2)
C(26) C(27) C(29) C(30) 173.1(2)
C(26) C(27) C(29) C(32) -68.8(3)
C(28) C(27) C(29) C(30) -63.7(3)
C(28) C(27) C(29) C(32) 54.4(2)
C(29) C(27) C(28) N(1) 6.9(3)
C(27) C(29) C(30) C(31) 55.5(3)
C(27) C(29) C(32) C(33) -59.2(3)
C(30) C(29) C(32) C(33) 59.4(3)
C(32) C(29) C(30) C(31) -64.2(3)
C(29) C(30) C(31) N(1) 7.7(3)
C(29) C(32) C(33) N(1) 0.6(3)
C(29) C(32) C(33) C(34) -125.8(2)
N(1) C(33) C(34) O(5) -79.5(2)
N(1) C(33) C(34) C(35) 157.0(2)
C(32) C(33) C(34) O(5) 45.2(2)
C(32) C(33) C(34) C(35) -78.4(2)
O(5) C(34) C(35) C(36) -19.1(3)
O(5) C(34) C(35) C(38) 163.0(2)
C(33) C(34) C(35) C(36) 102.9(3)
C(33) C(34) C(35) C(38) -75.1(3)
C(34) C(35) C(36) C(37) -179.0(2)
C(34) C(35) C(38) C(39) -1.9(4)
C(34) C(35) C(38) C(43) 179.6(2)
C(36) C(35) C(38) C(39) -179.9(2)
C(36) C(35) C(38) C(43) 1.6(4)
C(38) C(35) C(36) C(37) -1.0(4)
C(35) C(36) C(37) N(2) 0.9(5)
C(35) C(38) C(39) C(40) -179.4(2)
C(35) C(38) C(43) N(2) -2.0(4)
C(35) C(38) C(43) C(42) -179.9(2)
C(39) C(38) C(43) N(2) 179.4(2)
C(39) C(38) C(43) C(42) 1.5(4)
C(43) C(38) C(39) C(40) -0.9(4)
C(38) C(39) C(40) C(41) 0.6(5)
C(39) C(40) C(41) C(42) -1.0(5)
C(40) C(41) C(42) C(43) 1.6(5)
C(41) C(42) C(43) N(2) -179.8(3)
C(41) C(42) C(43) C(38) -1.9(5)
O(6) C(44) C(45) C(46) 24.8(15)
C(44) C(45) C(46) C(47) -9.7(16)
C(45) C(46) C(47) O(6) -8.9(17)
O(7) C(48) C(49) C(50) -18(2)
C(48) C(49) C(50) C(51) 21.1(18)
C(49) C(50) C(51) O(7) -17.3(18)
